data_7109915
loop_
_publ_author_name
'Nitin T. Patil'
'Ashok Konala'
'Sudha Sravanti'
'Ashita Singh'
'Ramesh Ummanni'
'Balasubramanian Sridhar'

_publ_section_title
;
 Electrophile induced branching cascade: a powerful approach to access
 various molecular scaffolds and their exploration as novel
 anti-mycobacterial agents
;
_journal_name_full Chem.Commun.
_journal_page_first 10109
_journal_paper_doi 10.1039/c3cc45289a
_journal_volume 49
_journal_year 2013
_chemical_formula_moiety 'C22 H12 Br I N2 O'
_chemical_formula_sum 'C22 H12 Br I N2 O'
_chemical_formula_weight 527.15
_chemical_name_systematic
;
8-bromo-13-iodo-12-phenyl-6H-isoquinolino[2,1-a]quinazolin-6-one
;
_space_group_IT_number 14
_symmetry_cell_setting monoclinic
_symmetry_space_group_name_Hall '-P 2ybc'
_symmetry_space_group_name_H-M 'P 1 21/c 1'
_atom_sites_solution_hydrogens geom
_atom_sites_solution_primary direct
_atom_sites_solution_secondary difmap
_audit_creation_method SHELXL-97
_cell_angle_alpha 90.00
_cell_angle_beta 99.242(2)
_cell_angle_gamma 90.00
_cell_formula_units_Z 8
_cell_length_a 10.9230(8)
_cell_length_b 14.4605(11)
_cell_length_c 24.1159(18)
_cell_measurement_reflns_used 3130
_cell_measurement_temperature 294(2)
_cell_measurement_theta_max 18.73
_cell_measurement_theta_min 2.22
_cell_volume 3759.7(5)
_computing_cell_refinement 'SAINT (Bruker, 2001)'
_computing_data_collection 'SMART (Bruker, 2001)'
_computing_data_reduction SAINT
_computing_molecular_graphics 'SHELXTL/PC (Sheldrick, 1990)'
_computing_publication_material SHELXL97
_computing_structure_refinement 'SHELXL-97 (Sheldrick, 2008)'
_computing_structure_solution 'SHELXS-97 (Sheldrick, 2008)'
_diffrn_ambient_temperature 294(2)
_diffrn_measured_fraction_theta_full 1.000
_diffrn_measured_fraction_theta_max 1.000
_diffrn_measurement_device 'Bruker SMART APEX CCD area-detector'
_diffrn_measurement_device_type 'CCD Area Detector'
_diffrn_measurement_method '\w scan'
_diffrn_radiation_monochromator graphite
_diffrn_radiation_source 'fine-focus sealed tube'
_diffrn_radiation_type MoK\a
_diffrn_radiation_wavelength 0.71073
_diffrn_reflns_av_R_equivalents 0.1002
_diffrn_reflns_av_sigmaI/netI 0.0762
_diffrn_reflns_limit_h_max 12
_diffrn_reflns_limit_h_min -12
_diffrn_reflns_limit_k_max 17
_diffrn_reflns_limit_k_min -17
_diffrn_reflns_limit_l_max 28
_diffrn_reflns_limit_l_min -28
_diffrn_reflns_number 35653
_diffrn_reflns_theta_full 25.00
_diffrn_reflns_theta_max 25.00
_diffrn_reflns_theta_min 1.65
_diffrn_standards_number 0
_exptl_absorpt_coefficient_mu 3.843
_exptl_absorpt_correction_T_max 0.78
_exptl_absorpt_correction_T_min 0.62
_exptl_absorpt_correction_type multi-scan
_exptl_absorpt_process_details '(SADABS; Bruker, 2001)'
_exptl_crystal_colour colorless
_exptl_crystal_density_diffrn 1.863
_exptl_crystal_density_method 'not measured'
_exptl_crystal_description block
_exptl_crystal_F_000 2032
_exptl_crystal_size_max 0.12
_exptl_crystal_size_mid 0.10
_exptl_crystal_size_min 0.06
_refine_diff_density_max 0.939
_refine_diff_density_min -0.675
_refine_diff_density_rms 0.130
_refine_ls_extinction_method none
_refine_ls_goodness_of_fit_ref 1.147
_refine_ls_hydrogen_treatment constr
_refine_ls_matrix_type full
_refine_ls_number_parameters 487
_refine_ls_number_reflns 6619
_refine_ls_number_restraints 0
_refine_ls_restrained_S_all 1.147
_refine_ls_R_factor_all 0.1153
_refine_ls_R_factor_gt 0.0768
_refine_ls_shift/su_max 0.000
_refine_ls_shift/su_mean 0.000
_refine_ls_structure_factor_coef Fsqd
_refine_ls_weighting_details 'calc w=1/[\s^2^(Fo^2^)+(0.0457P)^2^+9.8184P] where P=(Fo^2^+2Fc^2^)/3'
_refine_ls_weighting_scheme calc
_refine_ls_wR_factor_gt 0.1295
_refine_ls_wR_factor_ref 0.1426
_reflns_number_gt 4652
_reflns_number_total 6619
_reflns_threshold_expression I>2\s(I)
_cod_data_source_file c3cc45289a.txt
_cod_data_source_block ao58m
_cod_original_sg_symbol_H-M 'P 21/c'
_cod_database_code 7109915

loop_
_symmetry_equiv_pos_as_xyz
'x, y, z'
'-x, y+1/2, -z+1/2'
'-x, -y, -z'
'x, -y-1/2, z-1/2'

loop_
_atom_site_label
_atom_site_type_symbol
_atom_site_fract_x
_atom_site_fract_y
_atom_site_fract_z
_atom_site_U_iso_or_equiv
_atom_site_adp_type
_atom_site_occupancy
_atom_site_symmetry_multiplicity
_atom_site_calc_flag
_atom_site_refinement_flags
Br1 Br 0.43558(10) 0.60811(8) 0.38117(5) 0.0536(3) Uani 1 1 d .
Br2 Br 0.76755(12) 0.70314(10) -0.04537(6) 0.0857(5) Uani 1 1 d .
C1 C 0.6689(8) 0.5644(6) 0.1372(4) 0.032(2) Uani 1 1 d .
C2 C 0.7358(8) 0.5254(6) 0.0948(4) 0.038(2) Uani 1 1 d .
C3 C 0.6663(9) 0.4928(7) 0.0452(4) 0.050(3) Uani 1 1 d .
H3 H 0.5806 0.5000 0.0388 0.059 Uiso 1 1 calc R
C4 C 0.7243(10) 0.4501(7) 0.0054(4) 0.056(3) Uani 1 1 d .
H4 H 0.6786 0.4296 -0.0282 0.067 Uiso 1 1 calc R
C5 C 0.8526(10) 0.4382(7) 0.0165(5) 0.056(3) Uani 1 1 d .
H5 H 0.8917 0.4073 -0.0096 0.067 Uiso 1 1 calc R
C6 C 0.9223(10) 0.4707(7) 0.0644(4) 0.051(3) Uani 1 1 d .
H6 H 1.0079 0.4629 0.0703 0.061 Uiso 1 1 calc R
C7 C 0.8638(8) 0.5165(6) 0.1054(4) 0.036(2) Uani 1 1 d .
C8 C 0.9305(7) 0.5602(6) 0.1559(4) 0.033(2) Uani 1 1 d .
C9 C 0.8710(7) 0.5938(6) 0.1961(4) 0.033(2) Uani 1 1 d .
C10 C 0.6718(7) 0.5926(5) 0.2358(4) 0.0275(19) Uani 1 1 d .
C11 C 0.7252(8) 0.5810(6) 0.2906(4) 0.034(2) Uani 1 1 d .
H11 H 0.8099 0.5695 0.2992 0.041 Uiso 1 1 calc R
C12 C 0.6546(8) 0.5862(6) 0.3337(4) 0.040(2) Uani 1 1 d .
H12 H 0.6921 0.5782 0.3708 0.048 Uiso 1 1 calc R
C13 C 0.5285(8) 0.6032(6) 0.3211(4) 0.039(2) Uani 1 1 d .
C14 C 0.4722(8) 0.6119(6) 0.2667(4) 0.032(2) Uani 1 1 d .
H14 H 0.3870 0.6216 0.2586 0.038 Uiso 1 1 calc R
C15 C 0.5424(8) 0.6061(6) 0.2228(4) 0.034(2) Uani 1 1 d .
C16 C 0.4801(8) 0.6090(6) 0.1633(4) 0.036(2) Uani 1 1 d .
C17 C 0.9297(7) 0.6520(6) 0.2439(3) 0.030(2) Uani 1 1 d .
C18 C 1.0303(8) 0.6197(7) 0.2819(4) 0.045(3) Uani 1 1 d .
H18 H 1.0629 0.5612 0.2776 0.054 Uiso 1 1 calc R
C19 C 1.0809(10) 0.6750(10) 0.3259(5) 0.067(3) Uani 1 1 d .
H19 H 1.1503 0.6545 0.3502 0.080 Uiso 1 1 calc R
C20 C 1.0326(13) 0.7584(11) 0.3347(5) 0.076(4) Uani 1 1 d .
H20 H 1.0636 0.7925 0.3665 0.092 Uiso 1 1 calc R
C21 C 0.9359(11) 0.7930(8) 0.2955(6) 0.067(4) Uani 1 1 d .
H21 H 0.9061 0.8524 0.2999 0.081 Uiso 1 1 calc R
C22 C 0.8845(9) 0.7404(7) 0.2509(4) 0.044(3) Uani 1 1 d .
H22 H 0.8193 0.7636 0.2251 0.052 Uiso 1 1 calc R
C23 C 0.5338(8) 0.8637(6) 0.1807(4) 0.037(2) Uani 1 1 d .
C24 C 0.4705(9) 0.8594(6) 0.2290(4) 0.039(2) Uani 1 1 d .
C25 C 0.5411(9) 0.8655(7) 0.2828(4) 0.049(3) Uani 1 1 d .
H25 H 0.6262 0.8751 0.2868 0.059 Uiso 1 1 calc R
C26 C 0.4853(11) 0.8572(7) 0.3294(5) 0.060(3) Uani 1 1 d .
H26 H 0.5325 0.8621 0.3650 0.072 Uiso 1 1 calc R
C27 C 0.3572(11) 0.8412(7) 0.3239(5) 0.059(3) Uani 1 1 d .
H27 H 0.3198 0.8324 0.3556 0.071 Uiso 1 1 calc R
C28 C 0.2876(9) 0.8388(7) 0.2710(4) 0.047(3) Uani 1 1 d .
H28 H 0.2020 0.8325 0.2676 0.057 Uiso 1 1 calc R
C29 C 0.3415(8) 0.8457(6) 0.2223(4) 0.037(2) Uani 1 1 d .
C30 C 0.2739(7) 0.8483(6) 0.1655(4) 0.033(2) Uani 1 1 d .
C31 C 0.3321(8) 0.8475(6) 0.1209(4) 0.036(2) Uani 1 1 d .
C32 C 0.5304(8) 0.8105(6) 0.0864(4) 0.036(2) Uani 1 1 d .
C33 C 0.4776(9) 0.7547(6) 0.0415(4) 0.044(3) Uani 1 1 d .
H33 H 0.3943 0.7384 0.0377 0.052 Uiso 1 1 calc R
C34 C 0.5476(9) 0.7241(7) 0.0035(4) 0.047(3) Uani 1 1 d .
H34 H 0.5112 0.6879 -0.0266 0.057 Uiso 1 1 calc R
C35 C 0.6723(10) 0.7460(7) 0.0088(5) 0.056(3) Uani 1 1 d .
C36 C 0.7296(9) 0.7970(7) 0.0540(4) 0.048(3) Uani 1 1 d .
H36 H 0.8140 0.8097 0.0584 0.057 Uiso 1 1 calc R
C37 C 0.6568(8) 0.8295(7) 0.0933(4) 0.040(2) Uani 1 1 d .
C38 C 0.7143(9) 0.8824(7) 0.1428(4) 0.043(2) Uani 1 1 d .
C39 C 0.2664(8) 0.8661(7) 0.0632(4) 0.038(2) Uani 1 1 d .
C40 C 0.2991(10) 0.9420(7) 0.0338(4) 0.051(3) Uani 1 1 d .
H40 H 0.3684 0.9765 0.0486 0.061 Uiso 1 1 calc R
C41 C 0.2311(14) 0.9673(9) -0.0169(5) 0.075(4) Uani 1 1 d .
H41 H 0.2539 1.0188 -0.0360 0.090 Uiso 1 1 calc R
C42 C 0.1301(14) 0.9165(13) -0.0391(5) 0.091(5) Uani 1 1 d .
H42 H 0.0821 0.9352 -0.0726 0.109 Uiso 1 1 calc R
C43 C 0.0982(11) 0.8388(12) -0.0131(6) 0.089(5) Uani 1 1 d .
H43 H 0.0317 0.8030 -0.0298 0.106 Uiso 1 1 calc R
C44 C 0.1650(9) 0.8133(8) 0.0380(5) 0.058(3) Uani 1 1 d .
H44 H 0.1426 0.7604 0.0560 0.070 Uiso 1 1 calc R
I1 I 1.12189(5) 0.58500(5) 0.15741(3) 0.0474(2) Uani 1 1 d .
I2 I 0.08073(6) 0.87548(5) 0.15734(3) 0.0496(2) Uani 1 1 d .
N1 N 0.7386(6) 0.5842(5) 0.1894(3) 0.0309(17) Uani 1 1 d .
N2 N 0.5491(6) 0.5768(5) 0.1250(3) 0.0380(18) Uani 1 1 d .
N3 N 0.4637(6) 0.8412(5) 0.1291(3) 0.0319(17) Uani 1 1 d .
N4 N 0.6518(6) 0.8835(5) 0.1880(3) 0.0406(19) Uani 1 1 d .
O1 O 0.3735(5) 0.6343(5) 0.1499(3) 0.0483(17) Uani 1 1 d .
O2 O 0.8175(6) 0.9193(5) 0.1452(3) 0.0544(19) Uani 1 1 d .

loop_
_atom_site_aniso_label
_atom_site_aniso_U_11
_atom_site_aniso_U_22
_atom_site_aniso_U_33
_atom_site_aniso_U_23
_atom_site_aniso_U_13
_atom_site_aniso_U_12
Br1 0.0518(6) 0.0630(8) 0.0522(7) 0.0035(6) 0.0266(5) 0.0077(5)
Br2 0.0704(9) 0.1052(11) 0.0931(10) -0.0358(9) 0.0485(8) -0.0092(8)
C1 0.034(5) 0.030(5) 0.030(5) 0.013(4) 0.000(4) -0.002(4)
C2 0.044(6) 0.036(6) 0.035(6) 0.008(4) 0.008(5) -0.006(4)
C3 0.051(6) 0.054(7) 0.044(7) -0.009(5) 0.009(5) -0.018(5)
C4 0.068(8) 0.057(7) 0.044(7) -0.006(6) 0.015(6) -0.027(6)
C5 0.074(8) 0.044(7) 0.056(8) -0.015(6) 0.029(6) -0.016(6)
C6 0.055(7) 0.049(7) 0.054(7) -0.001(5) 0.027(6) -0.008(5)
C7 0.038(5) 0.032(5) 0.039(6) 0.008(4) 0.012(4) -0.001(4)
C8 0.024(5) 0.036(5) 0.042(6) 0.005(4) 0.011(4) -0.002(4)
C9 0.020(4) 0.037(5) 0.043(6) 0.013(5) 0.008(4) 0.000(4)
C10 0.028(5) 0.021(5) 0.035(5) 0.012(4) 0.010(4) 0.000(4)
C11 0.023(4) 0.042(6) 0.040(6) 0.017(5) 0.010(4) 0.001(4)
C12 0.046(6) 0.042(6) 0.032(5) 0.002(5) 0.007(4) 0.000(5)
C13 0.033(5) 0.044(6) 0.043(6) -0.001(5) 0.018(5) 0.002(4)
C14 0.029(5) 0.026(5) 0.043(6) 0.003(4) 0.012(4) 0.004(4)
C15 0.030(5) 0.028(5) 0.044(6) 0.000(4) 0.007(4) 0.001(4)
C16 0.023(5) 0.037(6) 0.044(6) 0.009(5) -0.006(4) -0.003(4)
C17 0.028(5) 0.037(6) 0.026(5) 0.004(4) 0.007(4) -0.004(4)
C18 0.025(5) 0.069(7) 0.042(6) 0.009(6) 0.013(5) -0.009(5)
C19 0.038(6) 0.112(11) 0.050(8) 0.001(8) 0.005(6) -0.019(7)
C20 0.069(9) 0.112(12) 0.050(8) -0.024(8) 0.016(7) -0.034(8)
C21 0.068(8) 0.048(7) 0.095(10) -0.021(7) 0.039(8) -0.019(6)
C22 0.047(6) 0.048(7) 0.038(6) 0.007(5) 0.016(5) -0.008(5)
C23 0.039(6) 0.030(5) 0.043(6) 0.011(5) 0.008(5) 0.007(4)
C24 0.056(6) 0.025(5) 0.037(6) 0.008(4) 0.011(5) 0.009(4)
C25 0.046(6) 0.058(7) 0.043(7) 0.009(5) 0.005(5) 0.004(5)
C26 0.082(9) 0.060(8) 0.039(7) 0.002(6) 0.011(6) 0.004(6)
C27 0.080(8) 0.050(7) 0.054(8) 0.017(6) 0.029(7) 0.004(6)
C28 0.041(6) 0.052(7) 0.054(7) 0.013(5) 0.023(5) 0.009(5)
C29 0.044(6) 0.024(5) 0.046(6) 0.006(4) 0.020(5) 0.007(4)
C30 0.026(5) 0.034(5) 0.041(6) 0.007(4) 0.011(4) -0.001(4)
C31 0.028(5) 0.032(5) 0.049(6) 0.007(5) 0.011(4) -0.005(4)
C32 0.037(5) 0.032(5) 0.040(6) 0.011(5) 0.015(4) 0.001(4)
C33 0.046(6) 0.038(6) 0.050(6) -0.002(5) 0.019(5) -0.003(5)
C34 0.051(7) 0.042(6) 0.050(6) -0.004(5) 0.010(5) -0.004(5)
C35 0.058(7) 0.048(7) 0.072(8) -0.001(6) 0.040(6) 0.004(5)
C36 0.042(6) 0.052(7) 0.052(7) -0.002(6) 0.015(5) 0.003(5)
C37 0.031(5) 0.047(6) 0.042(6) 0.011(5) 0.007(4) 0.006(4)
C38 0.036(6) 0.045(6) 0.045(6) 0.012(5) 0.002(5) 0.013(5)
C39 0.037(5) 0.043(6) 0.035(6) 0.005(5) 0.011(4) 0.005(4)
C40 0.057(7) 0.053(7) 0.046(7) -0.004(5) 0.016(5) 0.001(5)
C41 0.127(12) 0.059(8) 0.041(8) 0.015(6) 0.019(8) 0.022(8)
C42 0.089(11) 0.134(15) 0.041(8) -0.006(9) -0.012(8) 0.035(11)
C43 0.052(8) 0.148(15) 0.060(10) -0.038(10) -0.010(7) -0.011(9)
C44 0.039(6) 0.070(8) 0.065(8) -0.006(6) 0.009(6) -0.007(6)
I1 0.0293(3) 0.0611(5) 0.0543(4) -0.0011(4) 0.0147(3) -0.0001(3)
I2 0.0328(4) 0.0544(4) 0.0643(5) -0.0027(4) 0.0159(3) -0.0021(3)
N1 0.019(4) 0.036(4) 0.038(5) 0.006(4) 0.007(3) -0.001(3)
N2 0.025(4) 0.045(5) 0.042(5) 0.000(4) -0.001(4) 0.001(3)
N3 0.027(4) 0.034(4) 0.036(5) 0.002(3) 0.009(3) -0.003(3)
N4 0.023(4) 0.063(6) 0.035(5) 0.007(4) 0.000(3) -0.001(4)
O1 0.023(3) 0.067(5) 0.051(4) 0.005(4) -0.004(3) 0.005(3)
O2 0.030(4) 0.076(5) 0.057(5) 0.004(4) 0.004(3) -0.006(4)

loop_
_atom_type_symbol
_atom_type_description
_atom_type_scat_dispersion_real
_atom_type_scat_dispersion_imag
_atom_type_scat_source
C C 0.0033 0.0016 'International Tables Vol C Tables 4.2.6.8 and 6.1.1.4'
H H 0.0000 0.0000 'International Tables Vol C Tables 4.2.6.8 and 6.1.1.4'
N N 0.0061 0.0033 'International Tables Vol C Tables 4.2.6.8 and 6.1.1.4'
O O 0.0106 0.0060 'International Tables Vol C Tables 4.2.6.8 and 6.1.1.4'
Br Br -0.2901 2.4595 'International Tables Vol C Tables 4.2.6.8 and 6.1.1.4'
I I -0.4742 1.8119 'International Tables Vol C Tables 4.2.6.8 and 6.1.1.4'

loop_
_geom_angle_atom_site_label_1
_geom_angle_atom_site_label_2
_geom_angle_atom_site_label_3
_geom_angle
N2 C1 N1 123.9(8)
N2 C1 C2 119.4(8)
N1 C1 C2 116.7(7)
C7 C2 C3 121.5(9)
C7 C2 C1 120.5(8)
C3 C2 C1 117.9(8)
C4 C3 C2 120.1(10)
C4 C3 H3 119.9
C2 C3 H3 119.9
C3 C4 C5 118.8(10)
C3 C4 H4 120.6
C5 C4 H4 120.6
C6 C5 C4 121.9(10)
C6 C5 H5 119.1
C4 C5 H5 119.1
C5 C6 C7 119.9(10)
C5 C6 H6 120.1
C7 C6 H6 120.1
C2 C7 C6 117.7(9)
C2 C7 C8 118.0(8)
C6 C7 C8 124.2(8)
C9 C8 C7 121.6(8)
C9 C8 I1 121.3(7)
C7 C8 I1 116.6(6)
C8 C9 N1 118.6(8)
C8 C9 C17 124.5(7)
N1 C9 C17 116.3(7)
C11 C10 C15 119.2(8)
C11 C10 N1 123.5(7)
C15 C10 N1 117.1(7)
C10 C11 C12 120.9(8)
C10 C11 H11 119.5
C12 C11 H11 119.5
C13 C12 C11 119.8(9)
C13 C12 H12 120.1
C11 C12 H12 120.1
C14 C13 C12 120.5(8)
C14 C13 Br1 121.2(7)
C12 C13 Br1 118.3(7)
C13 C14 C15 120.2(8)
C13 C14 H14 119.9
C15 C14 H14 119.9
C14 C15 C10 119.3(8)
C14 C15 C16 120.3(8)
C10 C15 C16 120.4(8)
O1 C16 N2 122.2(8)
O1 C16 C15 122.5(9)
N2 C16 C15 115.2(7)
C22 C17 C18 119.1(9)
C22 C17 C9 119.8(8)
C18 C17 C9 121.1(8)
C19 C18 C17 119.3(10)
C19 C18 H18 120.3
C17 C18 H18 120.3
C20 C19 C18 121.7(12)
C20 C19 H19 119.1
C18 C19 H19 119.1
C19 C20 C21 119.3(12)
C19 C20 H20 120.4
C21 C20 H20 120.4
C22 C21 C20 120.4(11)
C22 C21 H21 119.8
C20 C21 H21 119.8
C21 C22 C17 120.0(10)
C21 C22 H22 120.0
C17 C22 H22 120.0
N4 C23 N3 124.2(8)
N4 C23 C24 119.4(9)
N3 C23 C24 116.3(8)
C25 C24 C29 120.4(9)
C25 C24 C23 118.6(9)
C29 C24 C23 120.9(9)
C26 C25 C24 120.3(10)
C26 C25 H25 119.8
C24 C25 H25 119.8
C25 C26 C27 120.4(11)
C25 C26 H26 119.8
C27 C26 H26 119.8
C28 C27 C26 119.0(10)
C28 C27 H27 120.5
C26 C27 H27 120.5
C27 C28 C29 122.2(9)
C27 C28 H28 118.9
C29 C28 H28 118.9
C28 C29 C24 117.6(9)
C28 C29 C30 125.2(9)
C24 C29 C30 117.0(8)
C31 C30 C29 121.8(8)
C31 C30 I2 121.4(7)
C29 C30 I2 116.1(6)
C30 C31 N3 119.3(8)
C30 C31 C39 122.2(8)
N3 C31 C39 117.9(7)
C37 C32 C33 119.0(9)
C37 C32 N3 117.7(8)
C33 C32 N3 123.0(8)
C34 C33 C32 120.2(9)
C34 C33 H33 119.9
C32 C33 H33 119.9
C33 C34 C35 121.0(10)
C33 C34 H34 119.5
C35 C34 H34 119.5
C36 C35 C34 120.7(9)
C36 C35 Br2 119.3(8)
C34 C35 Br2 120.0(9)
C35 C36 C37 118.4(9)
C35 C36 H36 120.8
C37 C36 H36 120.8
C32 C37 C36 120.6(9)
C32 C37 C38 119.1(9)
C36 C37 C38 120.4(8)
O2 C38 N4 121.4(9)
O2 C38 C37 121.9(9)
N4 C38 C37 116.6(8)
C40 C39 C44 117.4(9)
C40 C39 C31 120.0(9)
C44 C39 C31 122.5(9)
C41 C40 C39 121.4(11)
C41 C40 H40 119.3
C39 C40 H40 119.3
C42 C41 C40 119.5(12)
C42 C41 H41 120.2
C40 C41 H41 120.2
C43 C42 C41 121.2(12)
C43 C42 H42 119.4
C41 C42 H42 119.4
C42 C43 C44 119.7(13)
C42 C43 H43 120.1
C44 C43 H43 120.1
C43 C44 C39 120.6(12)
C43 C44 H44 119.7
C39 C44 H44 119.7
C1 N1 C9 121.2(7)
C1 N1 C10 116.7(7)
C9 N1 C10 122.2(7)
C1 N2 C16 122.5(8)
C23 N3 C31 120.6(7)
C23 N3 C32 116.6(7)
C31 N3 C32 122.8(7)
C23 N4 C38 119.7(8)

loop_
_geom_bond_atom_site_label_1
_geom_bond_atom_site_label_2
_geom_bond_distance
Br1 C13 1.899(8)
Br2 C35 1.900(10)
C1 N2 1.307(10)
C1 N1 1.392(10)
C1 C2 1.463(12)
C2 C7 1.386(12)
C2 C3 1.392(12)
C3 C4 1.377(13)
C3 H3 0.9300
C4 C5 1.395(14)
C4 H4 0.9300
C5 C6 1.360(13)
C5 H5 0.9300
C6 C7 1.426(12)
C6 H6 0.9300
C7 C8 1.459(12)
C8 C9 1.342(12)
C8 I1 2.115(8)
C9 N1 1.435(10)
C9 C17 1.486(12)
C10 C11 1.367(11)
C10 C15 1.411(11)
C10 N1 1.436(10)
C11 C12 1.392(11)
C11 H11 0.9300
C12 C13 1.385(12)
C12 H12 0.9300
C13 C14 1.361(12)
C14 C15 1.407(11)
C14 H14 0.9300
C15 C16 1.487(12)
C16 O1 1.213(9)
C16 N2 1.364(11)
C17 C22 1.390(12)
C17 C18 1.394(12)
C18 C19 1.371(14)
C18 H18 0.9300
C19 C20 1.346(17)
C19 H19 0.9300
C20 C21 1.392(17)
C20 H20 0.9300
C21 C22 1.364(14)
C21 H21 0.9300
C22 H22 0.9300
C23 N4 1.304(11)
C23 N3 1.391(11)
C23 C24 1.448(12)
C24 C25 1.402(13)
C24 C29 1.407(12)
C25 C26 1.368(13)
C25 H25 0.9300
C26 C27 1.403(15)
C26 H26 0.9300
C27 C28 1.377(14)
C27 H27 0.9300
C28 C29 1.400(12)
C28 H28 0.9300
C29 C30 1.448(12)
C30 C31 1.335(12)
C30 I2 2.124(8)
C31 N3 1.423(10)
C31 C39 1.483(12)
C32 C37 1.392(12)
C32 C33 1.400(13)
C32 N3 1.424(11)
C33 C34 1.359(13)
C33 H33 0.9300
C34 C35 1.385(14)
C34 H34 0.9300
C35 C36 1.379(14)
C36 C37 1.413(12)
C36 H36 0.9300
C37 C38 1.470(13)
C38 O2 1.240(11)
C38 N4 1.376(11)
C39 C40 1.384(13)
C39 C44 1.401(13)
C40 C41 1.375(15)
C40 H40 0.9300
C41 C42 1.361(18)
C41 H41 0.9300
C42 C43 1.358(19)
C42 H42 0.9300
C43 C44 1.379(17)
C43 H43 0.9300
C44 H44 0.9300

loop_
_geom_torsion_atom_site_label_1
_geom_torsion_atom_site_label_2
_geom_torsion_atom_site_label_3
_geom_torsion_atom_site_label_4
_geom_torsion
N2 C1 C2 C7 176.2(8)
N1 C1 C2 C7 -5.2(12)
N2 C1 C2 C3 -7.5(13)
N1 C1 C2 C3 171.2(8)
C7 C2 C3 C4 0.5(14)
C1 C2 C3 C4 -175.8(9)
C2 C3 C4 C5 1.5(15)
C3 C4 C5 C6 -2.5(16)
C4 C5 C6 C7 1.4(15)
C3 C2 C7 C6 -1.6(13)
C1 C2 C7 C6 174.6(8)
C3 C2 C7 C8 174.3(8)
C1 C2 C7 C8 -9.5(12)
C5 C6 C7 C2 0.7(14)
C5 C6 C7 C8 -174.9(9)
C2 C7 C8 C9 11.6(13)
C6 C7 C8 C9 -172.8(9)
C2 C7 C8 I1 -160.0(6)
C6 C7 C8 I1 15.6(11)
C7 C8 C9 N1 1.4(12)
I1 C8 C9 N1 172.6(6)
C7 C8 C9 C17 -169.8(8)
I1 C8 C9 C17 1.4(12)
C15 C10 C11 C12 -2.7(13)
N1 C10 C11 C12 -177.3(8)
C10 C11 C12 C13 0.1(14)
C11 C12 C13 C14 2.2(14)
C11 C12 C13 Br1 179.2(7)
C12 C13 C14 C15 -1.7(13)
Br1 C13 C14 C15 -178.6(6)
C13 C14 C15 C10 -0.9(12)
C13 C14 C15 C16 175.8(8)
C11 C10 C15 C14 3.1(12)
N1 C10 C15 C14 178.1(7)
C11 C10 C15 C16 -173.6(8)
N1 C10 C15 C16 1.3(11)
C14 C15 C16 O1 14.9(13)
C10 C15 C16 O1 -168.4(8)
C14 C15 C16 N2 -161.9(8)
C10 C15 C16 N2 14.8(12)
C8 C9 C17 C22 120.3(10)
N1 C9 C17 C22 -51.1(11)
C8 C9 C17 C18 -59.2(12)
N1 C9 C17 C18 129.4(8)
C22 C17 C18 C19 1.3(13)
C9 C17 C18 C19 -179.2(8)
C17 C18 C19 C20 2.8(16)
C18 C19 C20 C21 -5.7(18)
C19 C20 C21 C22 4.7(17)
C20 C21 C22 C17 -0.7(15)
C18 C17 C22 C21 -2.3(13)
C9 C17 C22 C21 178.2(8)
N4 C23 C24 C25 -7.7(13)
N3 C23 C24 C25 169.0(8)
N4 C23 C24 C29 174.8(8)
N3 C23 C24 C29 -8.5(12)
C29 C24 C25 C26 0.7(15)
C23 C24 C25 C26 -176.8(9)
C24 C25 C26 C27 0.9(16)
C25 C26 C27 C28 -3.4(16)
C26 C27 C28 C29 4.3(16)
C27 C28 C29 C24 -2.7(14)
C27 C28 C29 C30 -176.8(9)
C25 C24 C29 C28 0.2(13)
C23 C24 C29 C28 177.7(8)
C25 C24 C29 C30 174.8(8)
C23 C24 C29 C30 -7.8(12)
C28 C29 C30 C31 -174.5(9)
C24 C29 C30 C31 11.4(13)
C28 C29 C30 I2 15.1(12)
C24 C29 C30 I2 -159.0(6)
C29 C30 C31 N3 1.9(13)
I2 C30 C31 N3 171.7(6)
C29 C30 C31 C39 -169.3(8)
I2 C30 C31 C39 0.5(12)
C37 C32 C33 C34 -3.8(14)
N3 C32 C33 C34 -176.9(8)
C32 C33 C34 C35 1.2(15)
C33 C34 C35 C36 2.1(16)
C33 C34 C35 Br2 -179.5(8)
C34 C35 C36 C37 -2.5(15)
Br2 C35 C36 C37 179.0(7)
C33 C32 C37 C36 3.3(13)
N3 C32 C37 C36 176.8(8)
C33 C32 C37 C38 -175.5(8)
N3 C32 C37 C38 -2.0(12)
C35 C36 C37 C32 -0.2(14)
C35 C36 C37 C38 178.6(9)
C32 C37 C38 O2 -163.3(9)
C36 C37 C38 O2 17.9(14)
C32 C37 C38 N4 21.0(12)
C36 C37 C38 N4 -157.8(8)
C30 C31 C39 C40 117.3(10)
N3 C31 C39 C40 -54.0(12)
C30 C31 C39 C44 -58.2(13)
N3 C31 C39 C44 130.5(9)
C44 C39 C40 C41 3.2(14)
C31 C39 C40 C41 -172.4(9)
C39 C40 C41 C42 -0.6(17)
C40 C41 C42 C43 -3(2)
C41 C42 C43 C44 3(2)
C42 C43 C44 C39 -0.7(19)
C40 C39 C44 C43 -2.5(15)
C31 C39 C44 C43 173.0(10)
N2 C1 N1 C9 -162.6(8)
C2 C1 N1 C9 18.8(11)
N2 C1 N1 C10 18.7(12)
C2 C1 N1 C10 -159.9(7)
C8 C9 N1 C1 -17.3(12)
C17 C9 N1 C1 154.7(7)
C8 C9 N1 C10 161.4(8)
C17 C9 N1 C10 -26.6(11)
C11 C10 N1 C1 157.3(8)
C15 C10 N1 C1 -17.4(10)
C11 C10 N1 C9 -21.4(12)
C15 C10 N1 C9 163.9(7)
N1 C1 N2 C16 -1.5(13)
C2 C1 N2 C16 177.1(8)
O1 C16 N2 C1 168.1(8)
C15 C16 N2 C1 -15.1(12)
N4 C23 N3 C31 -161.1(8)
C24 C23 N3 C31 22.4(11)
N4 C23 N3 C32 20.0(12)
C24 C23 N3 C32 -156.5(7)
C30 C31 N3 C23 -19.6(12)
C39 C31 N3 C23 152.0(8)
C30 C31 N3 C32 159.3(8)
C39 C31 N3 C32 -29.2(12)
C37 C32 N3 C23 -17.6(11)
C33 C32 N3 C23 155.6(8)
C37 C32 N3 C31 163.6(8)
C33 C32 N3 C31 -23.2(12)
N3 C23 N4 C38 -0.3(14)
C24 C23 N4 C38 176.2(8)
O2 C38 N4 C23 164.2(9)
C37 C38 N4 C23 -20.1(12)
